data_4303610
loop_
_publ_author_name
'Charles E. Diesendruck'
'Eyal Tzur'
'Amos Ben-Asuly'
'Israel Goldberg'
'Bernd F. Straub'
'N. Gabriel Lemcoff'

_publ_section_title
;
Predicting the Cis-Trans Dichloro Configuration of Group 15-16 Chelated
Ruthenium Olefin Metathesis Complexes: A DFT and Experimental Study
;
_journal_name_full 'Inorganic Chemistry'
_journal_page_first 10819
_journal_page_last 10825
_journal_paper_doi 10.1021/ic901444c
_journal_volume 48
_journal_year 2009
_chemical_formula_moiety 'C31 H38 Cl2 N2 Ru Se, C H2 Cl2'
_chemical_formula_sum 'C32 H40 Cl4 N2 Ru Se'
_chemical_formula_weight 774.49
_chemical_name_systematic
; 
 ? 
;
_space_group_IT_number 15
_symmetry_cell_setting monoclinic
_symmetry_space_group_name_Hall '-C 2yc'
_symmetry_space_group_name_H-M 'C 1 2/c 1'
_atom_sites_solution_hydrogens geom
_atom_sites_solution_primary direct
_atom_sites_solution_secondary difmap
_audit_creation_method SHELXL-97
_cell_angle_alpha 90.00
_cell_angle_beta 95.5333(18)
_cell_angle_gamma 90.00
_cell_formula_units_Z 8
_cell_length_a 20.9440(12)
_cell_length_b 15.2749(7)
_cell_length_c 26.2918(14)
_cell_measurement_reflns_used 7210
_cell_measurement_temperature 110(2)
_cell_measurement_theta_max 25.61
_cell_measurement_theta_min 1.41
_cell_volume 8372.0(8)
_computing_cell_refinement Denzo
_computing_data_collection 'Collect, Nonius B.V.'
_computing_data_reduction 'Denzo & Scalepack'
_computing_structure_refinement 'SHELXL-97 (Sheldrick, 1997)'
_computing_structure_solution 'SHELXS-97 (Sheldrick, 1990)'
_diffrn_ambient_temperature 110(2)
_diffrn_detector_area_resol_mean 12.8
_diffrn_measured_fraction_theta_full 0.964
_diffrn_measured_fraction_theta_max 0.964
_diffrn_measurement_device_type 'Nonius KappaCCD'
_diffrn_measurement_method '0.3 deg. \f and \w scans'
_diffrn_radiation_monochromator graphite
_diffrn_radiation_source 'fine-focus sealed tube'
_diffrn_radiation_type MoK\a
_diffrn_radiation_wavelength 0.71073
_diffrn_reflns_av_R_equivalents 0.0520
_diffrn_reflns_av_sigmaI/netI 0.0395
_diffrn_reflns_limit_h_max 25
_diffrn_reflns_limit_h_min 0
_diffrn_reflns_limit_k_max 18
_diffrn_reflns_limit_k_min 0
_diffrn_reflns_limit_l_max 31
_diffrn_reflns_limit_l_min -31
_diffrn_reflns_number 31214
_diffrn_reflns_theta_full 25.61
_diffrn_reflns_theta_max 25.61
_diffrn_reflns_theta_min 2.20
_diffrn_standards_number 0
_exptl_absorpt_coefficient_mu 1.519
_exptl_absorpt_correction_T_max 0.8042
_exptl_absorpt_correction_T_min 0.5818
_exptl_absorpt_correction_type multi-scan
_exptl_absorpt_process_details 'Blessing, 1995'
_exptl_crystal_colour blue
_exptl_crystal_density_diffrn 1.229
_exptl_crystal_density_method 'not measured'
_exptl_crystal_description chunk
_exptl_crystal_F_000 3136
_exptl_crystal_size_max 0.40
_exptl_crystal_size_mid 0.20
_exptl_crystal_size_min 0.15
_platon_squeeze_details
;
;
_refine_diff_density_max 0.831
_refine_diff_density_min -0.889
_refine_diff_density_rms 0.115
_refine_ls_extinction_method none
_refine_ls_goodness_of_fit_ref 0.999
_refine_ls_hydrogen_treatment constr
_refine_ls_matrix_type full
_refine_ls_number_parameters 372
_refine_ls_number_reflns 7621
_refine_ls_number_restraints 1
_refine_ls_restrained_S_all 0.999
_refine_ls_R_factor_all 0.0812
_refine_ls_R_factor_gt 0.0648
_refine_ls_shift/su_max 0.008
_refine_ls_shift/su_mean 0.000
_refine_ls_structure_factor_coef Fsqd
_refine_ls_weighting_details 'calc w=1/[\s^2^(Fo^2^)+(0.0832P)^2^+11.8546P] where P=(Fo^2^+2Fc^2^)/3'
_refine_ls_weighting_scheme calc
_refine_ls_wR_factor_gt 0.1709
_refine_ls_wR_factor_ref 0.1778
_reflns_number_gt 5817
_reflns_number_total 7621
_reflns_threshold_expression >2sigma(I)
_cod_data_source_file ic901444c_si_002_3.cif
_cod_data_source_block lem18sq
_cod_original_sg_symbol_H-M 'C 2/c'
_cod_database_code 4303610

loop_
_symmetry_equiv_pos_as_xyz
'x, y, z'
'-x, y, -z+1/2'
'x+1/2, y+1/2, z'
'-x+1/2, y+1/2, -z+1/2'
'-x, -y, -z'
'x, -y, z-1/2'
'-x+1/2, -y+1/2, -z'
'x+1/2, -y+1/2, z-1/2'

loop_
_atom_site_label
_atom_site_type_symbol
_atom_site_fract_x
_atom_site_fract_y
_atom_site_fract_z
_atom_site_U_iso_or_equiv
_atom_site_adp_type
_atom_site_occupancy
_atom_site_symmetry_multiplicity
_atom_site_calc_flag
_atom_site_refinement_flags
_atom_site_disorder_assembly
_atom_site_disorder_group
Ru1 Ru 0.70160(2) 0.19314(3) 0.240361(18) 0.03512(16) Uani 1 1 d . A .
Cl2 Cl 0.77371(7) 0.12203(11) 0.30339(6) 0.0417(4) Uani 1 1 d . . .
Cl3 Cl 0.61686(7) 0.12335(11) 0.27885(6) 0.0434(4) Uani 1 1 d . . .
Se4 Se 0.62827(3) 0.25297(5) 0.17034(3) 0.0444(2) Uani 1 1 d . . .
C5 C 0.6545(3) 0.1758(4) 0.1190(2) 0.0411(15) Uani 1 1 d . A .
C6 C 0.6283(3) 0.1727(5) 0.0683(3) 0.0475(17) Uani 1 1 d . . .
H6 H 0.5962 0.2133 0.0557 0.057 Uiso 1 1 calc R A .
C7 C 0.6499(3) 0.1092(5) 0.0365(2) 0.0489(17) Uani 1 1 d . A .
H7 H 0.6310 0.1048 0.0023 0.059 Uiso 1 1 calc R . .
C8 C 0.6980(3) 0.0526(5) 0.0535(3) 0.0493(17) Uani 1 1 d . . .
H8 H 0.7117 0.0093 0.0310 0.059 Uiso 1 1 calc R A .
C9 C 0.7269(3) 0.0576(4) 0.1029(2) 0.0434(15) Uani 1 1 d . A .
H9 H 0.7611 0.0192 0.1141 0.052 Uiso 1 1 calc R . .
C10 C 0.7053(3) 0.1194(4) 0.1360(2) 0.0377(14) Uani 1 1 d . . .
C11 C 0.7316(3) 0.1266(4) 0.1899(2) 0.0349(13) Uani 1 1 d . A .
H11 H 0.7688 0.0926 0.1996 0.042 Uiso 1 1 calc R . .
C12A C 0.5409(6) 0.1887(9) 0.1724(5) 0.035(3) Uiso 0.50 1 d P A 1
H12A H 0.5255 0.1983 0.2068 0.042 Uiso 1 1 calc R A 1
C13 C 0.4956(4) 0.2372(5) 0.1323(3) 0.059(2) Uani 1 1 d . A 1
H13A H 0.5118 0.2318 0.0987 0.088 Uiso 0.5 1 calc R A 1
H13B H 0.4936 0.2992 0.1416 0.088 Uiso 0.5 1 calc R A 1
H13C H 0.4526 0.2115 0.1311 0.088 Uiso 0.5 1 calc R A 1
C14A C 0.5406(7) 0.0926(10) 0.1619(6) 0.053(4) Uiso 0.50 1 d P A 1
H14A H 0.4987 0.0682 0.1678 0.080 Uiso 0.50 1 calc PR A 1
H14B H 0.5741 0.0641 0.1848 0.080 Uiso 0.50 1 calc PR A 1
H14C H 0.5488 0.0825 0.1263 0.080 Uiso 0.50 1 calc PR A 1
C12B C 0.5160(6) 0.2988(8) 0.2168(5) 0.046(3) Uiso 0.50 1 d PD . 2
C14B C 0.5386(6) 0.2324(9) 0.1777(4) 0.040(3) Uiso 0.50 1 d PD A 2
N15 N 0.7681(3) 0.3537(4) 0.2736(2) 0.0478(14) Uani 1 1 d . A .
C16 C 0.8105(4) 0.4283(5) 0.2639(3) 0.0551(19) Uani 1 1 d . . .
H16A H 0.8421 0.4397 0.2936 0.066 Uiso 1 1 calc R . .
H16B H 0.7854 0.4823 0.2555 0.066 Uiso 1 1 calc R . .
C17 C 0.8429(4) 0.3954(5) 0.2182(3) 0.0537(18) Uani 1 1 d . . .
H17A H 0.8405 0.4394 0.1904 0.064 Uiso 1 1 calc R . .
H17B H 0.8884 0.3804 0.2280 0.064 Uiso 1 1 calc R . .
N18 N 0.8047(3) 0.3163(3) 0.2026(2) 0.0428(13) Uani 1 1 d . A .
C19 C 0.7639(3) 0.2927(4) 0.2362(3) 0.0406(15) Uani 1 1 d . . .
C20 C 0.7304(3) 0.3566(4) 0.3167(3) 0.0440(16) Uani 1 1 d . . .
C21 C 0.7588(3) 0.3298(4) 0.3644(3) 0.0450(16) Uani 1 1 d . A .
C22 C 0.7200(4) 0.3350(5) 0.4061(3) 0.0533(18) Uani 1 1 d . . .
H22 H 0.7372 0.3155 0.4389 0.064 Uiso 1 1 calc R A .
C23 C 0.6584(3) 0.3674(5) 0.4003(3) 0.0511(18) Uani 1 1 d . A .
C24 C 0.6331(3) 0.3963(5) 0.3527(3) 0.0508(17) Uani 1 1 d . . .
H24 H 0.5908 0.4195 0.3488 0.061 Uiso 1 1 calc R A .
C25 C 0.6686(3) 0.3922(4) 0.3098(3) 0.0421(15) Uani 1 1 d . A .
C26 C 0.6417(3) 0.4315(5) 0.2599(3) 0.0549(18) Uani 1 1 d . . .
H26A H 0.6643 0.4862 0.2539 0.082 Uiso 1 1 calc R A .
H26B H 0.5959 0.4437 0.2611 0.082 Uiso 1 1 calc R . .
H26C H 0.6473 0.3903 0.2321 0.082 Uiso 1 1 calc R . .
C27 C 0.6184(4) 0.3694(6) 0.4463(3) 0.066(2) Uani 1 1 d . . .
H27A H 0.5758 0.3934 0.4357 0.099 Uiso 1 1 calc R A .
H27B H 0.6400 0.4062 0.4732 0.099 Uiso 1 1 calc R . .
H27C H 0.6140 0.3098 0.4593 0.099 Uiso 1 1 calc R . .
C28 C 0.8270(3) 0.3021(5) 0.3746(3) 0.0558(19) Uani 1 1 d . . .
H28A H 0.8423 0.2799 0.3430 0.084 Uiso 1 1 calc R A .
H28B H 0.8304 0.2559 0.4006 0.084 Uiso 1 1 calc R . .
H28C H 0.8532 0.3524 0.3869 0.084 Uiso 1 1 calc R . .
C29 C 0.8208(3) 0.2679(4) 0.1588(3) 0.0400(15) Uani 1 1 d . . .
C30 C 0.7952(3) 0.2945(5) 0.1097(3) 0.0496(17) Uani 1 1 d . A .
C31 C 0.8112(4) 0.2464(5) 0.0680(3) 0.0547(19) Uani 1 1 d . . .
H31 H 0.7926 0.2618 0.0348 0.066 Uiso 1 1 calc R A .
C32 C 0.8529(4) 0.1772(5) 0.0733(3) 0.0545(19) Uani 1 1 d . A .
C33 C 0.8796(3) 0.1551(5) 0.1221(3) 0.0490(17) Uani 1 1 d . . .
H33 H 0.9087 0.1075 0.1261 0.059 Uiso 1 1 calc R A .
C34 C 0.8650(3) 0.2002(4) 0.1646(2) 0.0399(15) Uani 1 1 d . A .
C35 C 0.8978(3) 0.1769(5) 0.2173(3) 0.0444(16) Uani 1 1 d . . .
H35A H 0.9255 0.2254 0.2300 0.067 Uiso 1 1 calc R A .
H35B H 0.9237 0.1240 0.2147 0.067 Uiso 1 1 calc R . .
H35C H 0.8652 0.1662 0.2409 0.067 Uiso 1 1 calc R . .
C36 C 0.8666(5) 0.1238(7) 0.0269(3) 0.078(3) Uani 1 1 d . . .
H36A H 0.9082 0.0944 0.0338 0.116 Uiso 1 1 calc R A .
H36B H 0.8678 0.1626 -0.0026 0.116 Uiso 1 1 calc R . .
H36C H 0.8328 0.0799 0.0197 0.116 Uiso 1 1 calc R . .
C37 C 0.7481(4) 0.3705(5) 0.1030(3) 0.064(2) Uani 1 1 d . . .
H37A H 0.7400 0.3849 0.0666 0.096 Uiso 1 1 calc R A .
H37B H 0.7662 0.4216 0.1217 0.096 Uiso 1 1 calc R . .
H37C H 0.7077 0.3538 0.1163 0.096 Uiso 1 1 calc R . .
C38 C 0.6813(4) 0.1128(6) 0.4055(3) 0.060(2) Uani 1 1 d . . .
H38A H 0.6917 0.0956 0.3709 0.072 Uiso 1 1 calc R . .
H38B H 0.6656 0.1739 0.4037 0.072 Uiso 1 1 calc R . .
Cl39 Cl 0.75146(11) 0.10701(14) 0.44825(7) 0.0655(5) Uani 1 1 d . . .
Cl40 Cl 0.62069(12) 0.0447(2) 0.42405(12) 0.1140(12) Uani 1 1 d . . .

loop_
_atom_site_aniso_label
_atom_site_aniso_U_11
_atom_site_aniso_U_22
_atom_site_aniso_U_33
_atom_site_aniso_U_23
_atom_site_aniso_U_13
_atom_site_aniso_U_12
Ru1 0.0319(3) 0.0397(3) 0.0336(3) 0.0001(2) 0.00170(19) -0.0033(2)
Cl2 0.0378(8) 0.0512(9) 0.0354(8) 0.0010(7) -0.0004(6) -0.0018(7)
Cl3 0.0355(8) 0.0447(9) 0.0512(9) 0.0064(7) 0.0104(7) 0.0006(7)
Se4 0.0349(4) 0.0569(4) 0.0405(4) 0.0008(3) -0.0011(3) 0.0026(3)
C5 0.041(4) 0.041(4) 0.041(4) 0.002(3) 0.000(3) -0.008(3)
C6 0.042(4) 0.057(4) 0.042(4) 0.008(3) 0.000(3) -0.005(3)
C7 0.050(4) 0.068(5) 0.029(3) -0.006(3) 0.003(3) -0.010(4)
C8 0.053(4) 0.055(4) 0.040(4) -0.013(3) 0.008(3) -0.006(3)
C9 0.050(4) 0.038(4) 0.043(4) 0.001(3) 0.007(3) -0.012(3)
C10 0.043(4) 0.034(3) 0.036(3) 0.001(3) 0.005(3) -0.012(3)
C11 0.024(3) 0.033(3) 0.047(4) 0.006(3) 0.004(3) -0.001(2)
C13 0.038(4) 0.054(5) 0.081(6) 0.005(4) -0.011(4) 0.005(3)
N15 0.047(3) 0.040(3) 0.058(4) -0.005(3) 0.011(3) -0.008(3)
C16 0.051(4) 0.045(4) 0.070(5) -0.008(4) 0.005(4) -0.010(3)
C17 0.051(4) 0.039(4) 0.073(5) -0.011(3) 0.015(4) -0.006(3)
N18 0.040(3) 0.036(3) 0.052(3) -0.007(2) 0.006(3) -0.011(2)
C19 0.036(3) 0.035(3) 0.049(4) 0.001(3) -0.005(3) 0.002(3)
C20 0.037(4) 0.041(4) 0.055(4) -0.011(3) 0.009(3) -0.004(3)
C21 0.045(4) 0.030(3) 0.058(4) -0.004(3) -0.001(3) -0.006(3)
C22 0.055(5) 0.044(4) 0.059(5) -0.005(3) -0.005(4) -0.002(3)
C23 0.046(4) 0.054(4) 0.055(4) -0.019(3) 0.010(3) -0.015(3)
C24 0.042(4) 0.054(4) 0.056(4) -0.009(3) 0.004(3) -0.005(3)
C25 0.041(4) 0.035(3) 0.049(4) -0.008(3) -0.002(3) -0.003(3)
C26 0.043(4) 0.064(5) 0.057(4) -0.002(4) 0.003(3) 0.005(4)
C27 0.063(5) 0.083(6) 0.054(5) -0.013(4) 0.011(4) -0.006(4)
C28 0.045(4) 0.059(5) 0.061(5) 0.002(4) -0.008(3) 0.001(3)
C29 0.033(3) 0.041(4) 0.046(4) 0.007(3) 0.003(3) -0.007(3)
C30 0.047(4) 0.046(4) 0.056(4) 0.014(3) 0.001(3) -0.009(3)
C31 0.056(4) 0.066(5) 0.042(4) 0.015(4) 0.002(3) -0.012(4)
C32 0.058(5) 0.062(5) 0.044(4) 0.006(3) 0.009(3) -0.015(4)
C33 0.050(4) 0.048(4) 0.051(4) 0.000(3) 0.011(3) -0.007(3)
C34 0.040(3) 0.044(4) 0.038(3) 0.005(3) 0.010(3) -0.012(3)
C35 0.038(4) 0.047(4) 0.049(4) 0.001(3) 0.003(3) 0.000(3)
C36 0.095(7) 0.090(7) 0.051(5) -0.015(5) 0.021(5) -0.018(5)
C37 0.055(5) 0.059(5) 0.076(6) 0.018(4) 0.000(4) -0.006(4)
C38 0.066(5) 0.066(5) 0.045(4) -0.002(4) -0.007(4) 0.001(4)
Cl39 0.0719(13) 0.0706(13) 0.0505(11) 0.0070(9) -0.0119(9) -0.0118(10)
Cl40 0.0538(13) 0.170(3) 0.117(2) 0.088(2) 0.0017(13) -0.0097(16)

loop_
_atom_type_symbol
_atom_type_description
_atom_type_scat_dispersion_real
_atom_type_scat_dispersion_imag
_atom_type_scat_source
C C 0.0033 0.0016 'International Tables Vol C Tables 4.2.6.8 and 6.1.1.4'
H H 0.0000 0.0000 'International Tables Vol C Tables 4.2.6.8 and 6.1.1.4'
Cl Cl 0.1484 0.1585 'International Tables Vol C Tables 4.2.6.8 and 6.1.1.4'
N N 0.0061 0.0033 'International Tables Vol C Tables 4.2.6.8 and 6.1.1.4'
Ru Ru -1.2594 0.8363 'International Tables Vol C Tables 4.2.6.8 and 6.1.1.4'
Se Se -0.0929 2.2259 'International Tables Vol C Tables 4.2.6.8 and 6.1.1.4'

loop_
_geom_angle_atom_site_label_1
_geom_angle_atom_site_label_2
_geom_angle_atom_site_label_3
_geom_angle
_geom_angle_site_symmetry_1
_geom_angle_site_symmetry_3
_geom_angle_publ_flag
C11 Ru1 C19 96.3(3) . . ?
C11 Ru1 Cl3 112.48(18) . . ?
C19 Ru1 Cl3 151.1(2) . . ?
C11 Ru1 Cl2 90.71(19) . . ?
C19 Ru1 Cl2 90.63(18) . . ?
Cl3 Ru1 Cl2 87.08(6) . . ?
C11 Ru1 Se4 84.07(19) . . ?
C19 Ru1 Se4 92.31(18) . . ?
Cl3 Ru1 Se4 92.71(5) . . ?
C5 Se4 C12A 92.3(4) . . ?
C5 Se4 Ru1 95.66(19) . . ?
C12A Se4 Ru1 107.0(3) . . ?
C6 C5 C10 119.9(6) . . ?
C6 C5 Se4 125.7(5) . . ?
C10 C5 Se4 114.4(5) . . ?
C7 C6 C5 118.7(7) . . ?
C7 C6 H6 120.7 . . ?
C5 C6 H6 120.7 . . ?
C8 C7 C6 121.3(6) . . ?
C8 C7 H7 119.4 . . ?
C6 C7 H7 119.4 . . ?
C7 C8 C9 120.9(7) . . ?
C7 C8 H8 119.5 . . ?
C9 C8 H8 119.5 . . ?
C8 C9 C10 119.1(7) . . ?
C8 C9 H9 120.4 . . ?
C10 C9 H9 120.4 . . ?
C9 C10 C5 120.0(6) . . ?
C9 C10 C11 122.6(6) . . ?
C5 C10 C11 117.4(6) . . ?
C10 C11 Ru1 128.0(5) . . ?
C10 C11 H11 116.0 . . ?
Ru1 C11 H11 116.0 . . ?
C14A C12A C13 110.8(10) . . ?
C14A C12A Se4 116.6(10) . . ?
C13 C12A Se4 103.9(7) . . ?
C14A C12A H12A 108.4 . . ?
C13 C12A H12A 108.4 . . ?
Se4 C12A H12A 108.4 . . ?
C12B C14B Se4 108.7(9) . . ?
C19 N15 C20 126.1(6) . . ?
C19 N15 C16 113.8(6) . . ?
C20 N15 C16 119.6(5) . . ?
N15 C16 C17 101.6(5) . . ?
N15 C16 H16A 111.4 . . ?
C17 C16 H16A 111.4 . . ?
N15 C16 H16B 111.4 . . ?
C17 C16 H16B 111.4 . . ?
H16A C16 H16B 109.3 . . ?
N18 C17 C16 102.6(6) . . ?
N18 C17 H17A 111.3 . . ?
C16 C17 H17A 111.3 . . ?
N18 C17 H17B 111.3 . . ?
C16 C17 H17B 111.3 . . ?
H17A C17 H17B 109.2 . . ?
C19 N18 C29 127.3(5) . . ?
C19 N18 C17 113.5(5) . . ?
C29 N18 C17 118.6(5) . . ?
N18 C19 N15 107.1(5) . . ?
N18 C19 Ru1 134.3(5) . . ?
N15 C19 Ru1 118.6(5) . . ?
C25 C20 C21 122.6(6) . . ?
C25 C20 N15 118.7(6) . . ?
C21 C20 N15 118.5(6) . . ?
C20 C21 C22 116.6(6) . . ?
C20 C21 C28 124.2(7) . . ?
C22 C21 C28 119.1(7) . . ?
C23 C22 C21 122.1(7) . . ?
C23 C22 H22 118.9 . . ?
C21 C22 H22 118.9 . . ?
C24 C23 C22 119.2(7) . . ?
C24 C23 C27 121.1(7) . . ?
C22 C23 C27 119.7(7) . . ?
C23 C24 C25 121.5(7) . . ?
C23 C24 H24 119.2 . . ?
C25 C24 H24 119.2 . . ?
C20 C25 C24 117.8(6) . . ?
C20 C25 C26 122.2(6) . . ?
C24 C25 C26 119.8(6) . . ?
C25 C26 H26A 109.5 . . ?
C25 C26 H26B 109.5 . . ?
H26A C26 H26B 109.5 . . ?
C25 C26 H26C 109.5 . . ?
H26A C26 H26C 109.5 . . ?
H26B C26 H26C 109.5 . . ?
C23 C27 H27A 109.5 . . ?
C23 C27 H27B 109.5 . . ?
H27A C27 H27B 109.5 . . ?
C23 C27 H27C 109.5 . . ?
H27A C27 H27C 109.5 . . ?
H27B C27 H27C 109.5 . . ?
C21 C28 H28A 109.5 . . ?
C21 C28 H28B 109.5 . . ?
H28A C28 H28B 109.5 . . ?
C21 C28 H28C 109.5 . . ?
H28A C28 H28C 109.5 . . ?
H28B C28 H28C 109.5 . . ?
C34 C29 C30 120.5(7) . . ?
C34 C29 N18 120.1(6) . . ?
C30 C29 N18 119.2(6) . . ?
C31 C30 C29 118.1(7) . . ?
C31 C30 C37 121.1(7) . . ?
C29 C30 C37 120.7(7) . . ?
C30 C31 C32 122.0(7) . . ?
C30 C31 H31 119.0 . . ?
C32 C31 H31 119.0 . . ?
C33 C32 C31 118.4(7) . . ?
C33 C32 C36 121.4(8) . . ?
C31 C32 C36 120.2(7) . . ?
C34 C33 C32 121.9(7) . . ?
C34 C33 H33 119.0 . . ?
C32 C33 H33 119.0 . . ?
C33 C34 C29 118.9(6) . . ?
C33 C34 C35 120.4(6) . . ?
C29 C34 C35 120.8(6) . . ?
C34 C35 H35A 109.5 . . ?
C34 C35 H35B 109.5 . . ?
H35A C35 H35B 109.5 . . ?
C34 C35 H35C 109.5 . . ?
H35A C35 H35C 109.5 . . ?
H35B C35 H35C 109.5 . . ?
C32 C36 H36A 109.5 . . ?
C32 C36 H36B 109.5 . . ?
H36A C36 H36B 109.5 . . ?
C32 C36 H36C 109.5 . . ?
H36A C36 H36C 109.5 . . ?
H36B C36 H36C 109.5 . . ?
C30 C37 H37A 109.5 . . ?
C30 C37 H37B 109.5 . . ?
H37A C37 H37B 109.5 . . ?
C30 C37 H37C 109.5 . . ?
H37A C37 H37C 109.5 . . ?
H37B C37 H37C 109.5 . . ?
Cl39 C38 Cl40 112.0(4) . . ?
Cl39 C38 H38A 109.2 . . ?
Cl40 C38 H38A 109.2 . . ?
Cl39 C38 H38B 109.2 . . ?
Cl40 C38 H38B 109.2 . . ?
H38A C38 H38B 107.9 . . ?

loop_
_geom_bond_atom_site_label_1
_geom_bond_atom_site_label_2
_geom_bond_distance
_geom_bond_site_symmetry_2
_geom_bond_publ_flag
Ru1 C11 1.830(6) . ?
Ru1 C19 2.014(6) . ?
Ru1 Cl3 2.3784(16) . ?
Ru1 Cl2 2.3925(16) . ?
Ru1 Se4 2.4572(8) . ?
Se4 C5 1.912(7) . ?
Se4 C12A 2.081(12) . ?
C5 C6 1.393(9) . ?
C5 C10 1.408(9) . ?
C6 C7 1.384(10) . ?
C6 H6 0.9500 . ?
C7 C8 1.369(10) . ?
C7 H7 0.9500 . ?
C8 C9 1.382(9) . ?
C8 H8 0.9500 . ?
C9 C10 1.388(9) . ?
C9 H9 0.9500 . ?
C10 C11 1.475(9) . ?
C11 H11 0.9500 . ?
C12A C14A 1.49(2) . ?
C12A C13 1.539(14) . ?
C12A H12A 1.0000 . ?
C13 H13A 0.9800 . ?
C13 H13B 0.9800 . ?
C13 H13C 0.9800 . ?
C14A H14A 0.9800 . ?
C14A H14B 0.9800 . ?
C14A H14C 0.9800 . ?
C12B C14B 1.550(2) . ?
N15 C19 1.351(8) . ?
N15 C20 1.444(9) . ?
N15 C16 1.481(9) . ?
C16 C17 1.522(10) . ?
C16 H16A 0.9900 . ?
C16 H16B 0.9900 . ?
C17 N18 1.484(8) . ?
C17 H17A 0.9900 . ?
C17 H17B 0.9900 . ?
N18 C19 1.336(9) . ?
N18 C29 1.436(9) . ?
C20 C25 1.399(9) . ?
C20 C21 1.398(10) . ?
C21 C22 1.428(11) . ?
C21 C28 1.489(10) . ?
C22 C23 1.376(10) . ?
C22 H22 0.9500 . ?
C23 C24 1.384(11) . ?
C23 C27 1.535(10) . ?
C24 C25 1.410(10) . ?
C24 H24 0.9500 . ?
C25 C26 1.504(10) . ?
C26 H26A 0.9800 . ?
C26 H26B 0.9800 . ?
C26 H26C 0.9800 . ?
C27 H27A 0.9800 . ?
C27 H27B 0.9800 . ?
C27 H27C 0.9800 . ?
C28 H28A 0.9800 . ?
C28 H28B 0.9800 . ?
C28 H28C 0.9800 . ?
C29 C34 1.385(9) . ?
C29 C30 1.410(9) . ?
C30 C31 1.386(11) . ?
C30 C37 1.523(11) . ?
C31 C32 1.369(11) . ?
C31 H31 0.9500 . ?
C32 C33 1.391(10) . ?
C32 C36 1.517(11) . ?
C33 C34 1.373(10) . ?
C33 H33 0.9500 . ?
C34 C35 1.527(9) . ?
C35 H35A 0.9800 . ?
C35 H35B 0.9800 . ?
C35 H35C 0.9800 . ?
C36 H36A 0.9800 . ?
C36 H36B 0.9800 . ?
C36 H36C 0.9800 . ?
C37 H37A 0.9800 . ?
C37 H37B 0.9800 . ?
C37 H37C 0.9800 . ?
C38 Cl39 1.765(7) . ?
C38 Cl40 1.746(9) . ?
C38 H38A 0.9900 . ?
C38 H38B 0.9900 . ?

loop_
_platon_squeeze_void_nr
_platon_squeeze_void_average_x
_platon_squeeze_void_average_y
_platon_squeeze_void_average_z
_platon_squeeze_void_volume
_platon_squeeze_void_count_electrons
1 0.000 -0.004 -0.005 1159.9 285.1
2 0.500 -0.014 0.006 1159.9 285.1
